data_1545614
loop_
_publ_author_name
'Shahsavari, Hamid R.'
'Babadi Aghakhanpour, Reza'
'Babaghasabha, Mojgan'
'Golbon Haghighi, Mohsen'
'Nabavizadeh, S. Masoud'
'Notash, Behrouz'

_publ_section_title
;
 Photophysical properties of a series of cycloplatinated( <scp>ii</scp> )
 complexes featuring allyldiphenylphosphane
;
_journal_issue 10
_journal_name_full 'New Journal of Chemistry'
_journal_page_first 3798
_journal_page_last 3810
_journal_paper_doi 10.1039/C7NJ00055C
_journal_volume 41
_journal_year 2017
_chemical_formula_moiety 'C27 H26 N P Pt'
_chemical_formula_sum 'C27 H26 N P Pt'
_chemical_formula_weight 590.54
_space_group_crystal_system monoclinic
_space_group_IT_number 14
_space_group_name_Hall '-P 2yn'
_space_group_name_H-M_alt 'P 1 21/n 1'
_symmetry_space_group_name_Hall '-P 2yn'
_symmetry_space_group_name_H-M 'P 1 21/n 1'
_atom_sites_solution_hydrogens geom
_audit_creation_method SHELXL-2016/6
_audit_update_record
;
2017-03-17 deposited with the CCDC.
2017-03-21 downloaded from the CCDC.
;
_cell_angle_alpha 90
_cell_angle_beta 100.86(3)
_cell_angle_gamma 90
_cell_formula_units_Z 4
_cell_length_a 9.759(2)
_cell_length_b 10.351(2)
_cell_length_c 23.222(5)
_cell_measurement_reflns_used 4041
_cell_measurement_temperature 298(2)
_cell_measurement_theta_max 25.00
_cell_measurement_theta_min 2.14
_cell_volume 2303.8(8)
_computing_cell_refinement 'X-Area (Stoe & Cie GmbH, 2005)'
_computing_data_collection 'X-Area (Stoe & Cie GmbH, 2005)'
_computing_data_reduction 'X-Area (Stoe & Cie GmbH, 2005)'
_computing_molecular_graphics 'ORTEP-3 for Windows (Farrugia, 1997)'
_computing_publication_material 'WinGX (Farrugia, 1999)'
_computing_structure_refinement 'SHELXL-2016/6 (Sheldrick, 2016)'
_computing_structure_solution 'SHELXL-2016/6 (Sheldrick, 2016)'
_diffrn_ambient_temperature 298(2)
_diffrn_detector_area_resol_mean '0.15 mm'
_diffrn_measured_fraction_theta_full 0.995
_diffrn_measured_fraction_theta_max 0.995
_diffrn_measurement_device_type 'STOE IPDS 2T'
_diffrn_measurement_method 'rotation method'
_diffrn_radiation_type MoK\a
_diffrn_radiation_wavelength 0.71073
_diffrn_reflns_av_R_equivalents 0.0677
_diffrn_reflns_av_unetI/netI 0.0806
_diffrn_reflns_Laue_measured_fraction_full 0.995
_diffrn_reflns_Laue_measured_fraction_max 0.995
_diffrn_reflns_limit_h_max 11
_diffrn_reflns_limit_h_min -11
_diffrn_reflns_limit_k_max 12
_diffrn_reflns_limit_k_min -11
_diffrn_reflns_limit_l_max 27
_diffrn_reflns_limit_l_min -27
_diffrn_reflns_number 10787
_diffrn_reflns_point_group_measured_fraction_full 0.995
_diffrn_reflns_point_group_measured_fraction_max 0.995
_diffrn_reflns_theta_full 24.997
_diffrn_reflns_theta_max 24.997
_diffrn_reflns_theta_min 2.144
_diffrn_source 'fine-focus sealed tube'
_exptl_absorpt_coefficient_mu 6.174
_exptl_absorpt_correction_T_max 0.4578
_exptl_absorpt_correction_T_min 0.1677
_exptl_absorpt_correction_type numerical
_exptl_absorpt_process_details 'shape of crystal determined optically'
_exptl_crystal_colour yellow
_exptl_crystal_density_diffrn 1.703
_exptl_crystal_description needle
_exptl_crystal_F_000 1152
_exptl_crystal_size_max 0.450
_exptl_crystal_size_mid 0.200
_exptl_crystal_size_min 0.150
_refine_diff_density_max 1.442
_refine_diff_density_min -2.150
_refine_diff_density_rms 0.191
_refine_ls_extinction_method none
_refine_ls_goodness_of_fit_ref 0.926
_refine_ls_hydrogen_treatment constr
_refine_ls_matrix_type full
_refine_ls_number_parameters 230
_refine_ls_number_reflns 4041
_refine_ls_number_restraints 0
_refine_ls_restrained_S_all 0.926
_refine_ls_R_factor_all 0.0777
_refine_ls_R_factor_gt 0.0458
_refine_ls_shift/su_max 0.000
_refine_ls_shift/su_mean 0.000
_refine_ls_structure_factor_coef Fsqd
_refine_ls_weighting_details 'w=1/[\s^2^(Fo^2^)+(0.0667P)^2^] where P=(Fo^2^+2Fc^2^)/3'
_refine_ls_weighting_scheme calc
_refine_ls_wR_factor_gt 0.0987
_refine_ls_wR_factor_ref 0.1159
_reflns_Friedel_coverage 0.000
_reflns_number_gt 2782
_reflns_number_total 4041
_reflns_threshold_expression 'I > 2\s(I)'
_cod_data_source_file c7nj00055c2.cif
_cod_data_source_block shelx
_cod_original_cell_volume 2303.9(8)
_cod_database_code 1545614
_shelx_shelxl_version_number 2016/6
_shelx_space_group_comment
;
The symmetry employed for this shelxl refinement is uniquely defined
by the following loop, which should always be used as a source of
symmetry information in preference to the above space-group names.
They are only intended as comments.
;
_shelx_estimated_absorpt_t_min 0.168
_shelx_estimated_absorpt_t_max 0.458

loop_
_space_group_symop_operation_xyz
'x, y, z'
'-x+1/2, y+1/2, -z+1/2'
'-x, -y, -z'
'x-1/2, -y-1/2, z-1/2'

loop_
_atom_site_label
_atom_site_type_symbol
_atom_site_fract_x
_atom_site_fract_y
_atom_site_fract_z
_atom_site_U_iso_or_equiv
_atom_site_adp_type
_atom_site_occupancy
_atom_site_site_symmetry_order
_atom_site_calc_flag
_atom_site_refinement_flags_posn
_atom_site_refinement_flags_adp
Pt1 Pt 0.34482(4) 0.35049(4) 0.13515(2) 0.03983(15) Uani 1 1 d . .
P1 P 0.2331(3) 0.2235(3) 0.05933(10) 0.0440(6) Uani 1 1 d . .
N1 N 0.1853(9) 0.4699(8) 0.1585(3) 0.041(2) Uani 1 1 d . .
C1 C 0.4576(11) 0.4627(11) 0.1991(3) 0.043(2) Uani 1 1 d . .
C2 C 0.6033(11) 0.4585(13) 0.2217(4) 0.055(3) Uani 1 1 d . .
H2 H 0.656413 0.392878 0.209571 0.066 Uiso 1 1 calc R U
C3 C 0.6686(14) 0.5501(15) 0.2614(4) 0.069(4) Uani 1 1 d . .
H3 H 0.764394 0.546035 0.275037 0.083 Uiso 1 1 calc R U
C4 C 0.5927(18) 0.6451(17) 0.2802(5) 0.084(5) Uani 1 1 d . .
H4 H 0.637377 0.705144 0.307191 0.101 Uiso 1 1 calc R U
C5 C 0.4539(14) 0.6550(13) 0.2609(5) 0.063(3) Uani 1 1 d . .
H5 H 0.403073 0.722345 0.273053 0.076 Uiso 1 1 calc R U
C6 C 0.3871(11) 0.5588(11) 0.2210(4) 0.048(3) Uani 1 1 d . .
C7 C 0.2353(12) 0.5594(10) 0.1998(4) 0.047(3) Uani 1 1 d . .
C8 C 0.1347(13) 0.6417(12) 0.2197(4) 0.055(3) Uani 1 1 d . .
H8 H 0.166191 0.703308 0.248278 0.066 Uiso 1 1 calc R U
C9 C -0.0036(16) 0.6328(13) 0.1985(5) 0.068(4) Uani 1 1 d . .
H9 H -0.066683 0.687383 0.211794 0.082 Uiso 1 1 calc R U
C10 C -0.0471(13) 0.5422(13) 0.1575(5) 0.060(3) Uani 1 1 d . .
H10 H -0.141370 0.534519 0.141235 0.073 Uiso 1 1 calc R U
C11 C 0.0502(12) 0.4599(11) 0.1397(4) 0.049(3) Uani 1 1 d . .
H11 H 0.017691 0.394615 0.113083 0.059 Uiso 1 1 calc R U
C12 C 0.5177(13) 0.2504(14) 0.1236(5) 0.066(3) Uani 1 1 d . .
H12A H 0.596883 0.307281 0.129506 0.100 Uiso 1 1 calc R U
H12B H 0.503198 0.216079 0.084545 0.100 Uiso 1 1 calc R U
H12C H 0.534526 0.180869 0.151399 0.100 Uiso 1 1 calc R U
C13 C 0.2605(18) 0.0481(13) 0.0714(5) 0.082(3) Uani 1 1 d . .
H13A H 0.186686 0.002110 0.045675 0.099 Uiso 1 1 calc R U
H13B H 0.348158 0.024277 0.060405 0.099 Uiso 1 1 calc R U
C14 C 0.2631(18) 0.0055(14) 0.1319(6) 0.082(3) Uani 1 1 d . .
H14 H 0.325542 0.045734 0.161647 0.099 Uiso 1 1 calc R U
C15 C 0.1831(17) -0.0856(14) 0.1467(6) 0.082(3) Uani 1 1 d . .
H15A H 0.119497 -0.127782 0.117947 0.099 Uiso 1 1 calc R U
H15B H 0.189985 -0.108050 0.185881 0.099 Uiso 1 1 calc R U
C16 C 0.0454(13) 0.2336(10) 0.0356(4) 0.052(3) Uani 1 1 d . .
C17 C -0.0495(13) 0.1705(11) 0.0660(4) 0.055(3) Uani 1 1 d . .
H17 H -0.013331 0.113764 0.096119 0.066 Uiso 1 1 calc R U
C18 C -0.1889(16) 0.1885(12) 0.0536(6) 0.070(4) Uani 1 1 d . .
H18 H -0.245948 0.146170 0.075397 0.084 Uiso 1 1 calc R U
C19 C -0.2461(13) 0.2689(14) 0.0090(5) 0.066(3) Uani 1 1 d . .
H19 H -0.342138 0.281318 0.000428 0.079 Uiso 1 1 calc R U
C20 C -0.1628(16) 0.3310(14) -0.0232(6) 0.079(4) Uani 1 1 d . .
H20 H -0.201962 0.385958 -0.053559 0.095 Uiso 1 1 calc R U
C21 C -0.0198(12) 0.3121(12) -0.0104(4) 0.055(3) Uani 1 1 d . .
H21 H 0.035090 0.353369 -0.033486 0.066 Uiso 1 1 calc R U
C22 C 0.2995(15) 0.2488(13) -0.0085(5) 0.0694(15) Uani 1 1 d . .
C23 C 0.2690(15) 0.1572(13) -0.0537(5) 0.0694(15) Uani 1 1 d . .
H23 H 0.214187 0.085437 -0.049672 0.083 Uiso 1 1 calc R U
C24 C 0.3235(15) 0.1761(12) -0.1055(5) 0.0694(15) Uani 1 1 d . .
H24 H 0.310553 0.113288 -0.134673 0.083 Uiso 1 1 calc R U
C25 C 0.3940(15) 0.2850(13) -0.1125(5) 0.0694(15) Uani 1 1 d . .
H25 H 0.434573 0.295141 -0.145439 0.083 Uiso 1 1 calc R U
C26 C 0.4056(15) 0.3773(12) -0.0727(5) 0.0694(15) Uani 1 1 d . .
H26 H 0.444528 0.456074 -0.080234 0.083 Uiso 1 1 calc R U
C27 C 0.3613(15) 0.3602(13) -0.0197(5) 0.0694(15) Uani 1 1 d . .
H27 H 0.374291 0.425843 0.008131 0.083 Uiso 1 1 calc R U

loop_
_atom_site_aniso_label
_atom_site_aniso_U_11
_atom_site_aniso_U_22
_atom_site_aniso_U_33
_atom_site_aniso_U_23
_atom_site_aniso_U_13
_atom_site_aniso_U_12
Pt1 0.0419(2) 0.0474(2) 0.02974(18) 0.0007(2) 0.00562(13) 0.0009(3)
P1 0.0564(18) 0.0449(16) 0.0324(11) -0.0016(11) 0.0127(11) -0.0001(14)
N1 0.051(6) 0.044(5) 0.028(4) -0.004(3) 0.006(3) -0.011(4)
C1 0.047(6) 0.059(7) 0.022(4) 0.011(4) 0.003(4) -0.002(6)
C2 0.044(7) 0.079(8) 0.038(5) 0.006(5) -0.001(5) -0.004(6)
C3 0.058(8) 0.108(11) 0.037(5) 0.012(7) -0.002(5) -0.012(8)
C4 0.108(13) 0.107(12) 0.035(5) -0.009(7) 0.009(7) -0.042(11)
C5 0.068(9) 0.076(8) 0.049(6) -0.012(6) 0.017(6) -0.006(8)
C6 0.052(7) 0.059(7) 0.034(5) -0.001(5) 0.011(4) -0.014(6)
C7 0.062(7) 0.048(6) 0.033(5) 0.007(5) 0.013(5) -0.005(6)
C8 0.068(8) 0.055(7) 0.043(5) -0.003(5) 0.010(5) 0.007(7)
C9 0.078(10) 0.068(9) 0.062(7) -0.008(6) 0.023(7) 0.012(8)
C10 0.051(7) 0.076(8) 0.055(6) -0.003(6) 0.008(5) 0.010(7)
C11 0.054(7) 0.047(6) 0.045(5) -0.008(5) 0.005(5) -0.007(6)
C12 0.049(7) 0.085(9) 0.060(6) -0.012(7) -0.002(5) 0.013(7)
C13 0.121(8) 0.068(5) 0.061(4) 0.007(4) 0.026(5) -0.001(5)
C14 0.121(8) 0.068(5) 0.061(4) 0.007(4) 0.026(5) -0.001(5)
C15 0.121(8) 0.068(5) 0.061(4) 0.007(4) 0.026(5) -0.001(5)
C16 0.086(9) 0.037(6) 0.041(5) -0.010(5) 0.029(5) -0.003(6)
C17 0.056(8) 0.064(8) 0.045(5) -0.006(5) 0.009(5) -0.013(6)
C18 0.078(10) 0.061(8) 0.078(8) -0.013(6) 0.035(8) 0.000(7)
C19 0.038(7) 0.085(10) 0.069(7) 0.004(7) -0.003(6) 0.007(7)
C20 0.083(11) 0.091(11) 0.061(7) 0.023(7) 0.009(7) 0.019(9)
C21 0.045(7) 0.075(9) 0.044(5) 0.011(5) 0.003(5) 0.003(6)
C22 0.096(4) 0.068(3) 0.049(2) 0.000(2) 0.026(3) -0.012(3)
C23 0.096(4) 0.068(3) 0.049(2) 0.000(2) 0.026(3) -0.012(3)
C24 0.096(4) 0.068(3) 0.049(2) 0.000(2) 0.026(3) -0.012(3)
C25 0.096(4) 0.068(3) 0.049(2) 0.000(2) 0.026(3) -0.012(3)
C26 0.096(4) 0.068(3) 0.049(2) 0.000(2) 0.026(3) -0.012(3)
C27 0.096(4) 0.068(3) 0.049(2) 0.000(2) 0.026(3) -0.012(3)

loop_
_atom_type_symbol
_atom_type_description
_atom_type_scat_dispersion_real
_atom_type_scat_dispersion_imag
_atom_type_scat_source
C C 0.0033 0.0016 'International Tables Vol C Tables 4.2.6.8 and 6.1.1.4'
H H 0.0000 0.0000 'International Tables Vol C Tables 4.2.6.8 and 6.1.1.4'
N N 0.0061 0.0033 'International Tables Vol C Tables 4.2.6.8 and 6.1.1.4'
P P 0.1023 0.0942 'International Tables Vol C Tables 4.2.6.8 and 6.1.1.4'
Pt Pt -1.7033 8.3905 'International Tables Vol C Tables 4.2.6.8 and 6.1.1.4'

loop_
_geom_angle_atom_site_label_1
_geom_angle_atom_site_label_2
_geom_angle_atom_site_label_3
_geom_angle
C1 Pt1 C12 92.2(5)
C1 Pt1 N1 78.7(4)
C12 Pt1 N1 170.9(4)
C1 Pt1 P1 175.4(3)
C12 Pt1 P1 83.9(4)
N1 Pt1 P1 105.2(2)
C16 P1 C22 103.3(5)
C16 P1 C13 102.2(6)
C22 P1 C13 101.9(6)
C16 P1 Pt1 120.4(3)
C22 P1 Pt1 112.5(4)
C13 P1 Pt1 114.3(5)
C11 N1 C7 119.6(9)
C11 N1 Pt1 127.1(7)
C7 N1 Pt1 113.2(7)
C6 C1 C2 115.2(10)
C6 C1 Pt1 116.6(7)
C2 C1 Pt1 128.1(8)
C3 C2 C1 121.7(12)
C3 C2 H2 119.1
C1 C2 H2 119.1
C4 C3 C2 120.0(13)
C4 C3 H3 120.0
C2 C3 H3 120.0
C5 C4 C3 121.6(13)
C5 C4 H4 119.2
C3 C4 H4 119.2
C4 C5 C6 118.0(13)
C4 C5 H5 121.0
C6 C5 H5 121.0
C1 C6 C5 123.4(11)
C1 C6 C7 115.2(9)
C5 C6 C7 121.4(11)
N1 C7 C8 117.1(10)
N1 C7 C6 116.0(9)
C8 C7 C6 126.9(10)
C9 C8 C7 122.6(11)
C9 C8 H8 118.7
C7 C8 H8 118.7
C10 C9 C8 117.7(12)
C10 C9 H9 121.1
C8 C9 H9 121.1
C9 C10 C11 119.6(12)
C9 C10 H10 120.2
C11 C10 H10 120.2
N1 C11 C10 123.3(10)
N1 C11 H11 118.3
C10 C11 H11 118.3
Pt1 C12 H12A 109.5
Pt1 C12 H12B 109.5
H12A C12 H12B 109.5
Pt1 C12 H12C 109.5
H12A C12 H12C 109.5
H12B C12 H12C 109.5
C14 C13 P1 114.6(10)
C14 C13 H13A 108.6
P1 C13 H13A 108.6
C14 C13 H13B 108.6
P1 C13 H13B 108.6
H13A C13 H13B 107.6
C15 C14 C13 124.3(15)
C15 C14 H14 117.8
C13 C14 H14 117.8
C14 C15 H15A 120.0
C14 C15 H15B 120.0
H15A C15 H15B 120.0
C21 C16 C17 113.7(11)
C21 C16 P1 123.7(8)
C17 C16 P1 122.4(9)
C18 C17 C16 123.6(12)
C18 C17 H17 118.2
C16 C17 H17 118.2
C17 C18 C19 119.9(12)
C17 C18 H18 120.0
C19 C18 H18 120.0
C18 C19 C20 120.2(12)
C18 C19 H19 119.9
C20 C19 H19 119.9
C19 C20 C21 119.7(12)
C19 C20 H20 120.1
C21 C20 H20 120.1
C20 C21 C16 122.8(11)
C20 C21 H21 118.6
C16 C21 H21 118.6
C27 C22 C23 118.2(10)
C27 C22 P1 122.1(9)
C23 C22 P1 119.1(9)
C22 C23 C24 118.7(12)
C22 C23 H23 120.6
C24 C23 H23 120.6
C25 C24 C23 120.0(12)
C25 C24 H24 120.0
C23 C24 H24 120.0
C26 C25 C24 119.9(11)
C26 C25 H25 120.0
C24 C25 H25 120.0
C25 C26 C27 121.9(12)
C25 C26 H26 119.1
C27 C26 H26 119.1
C22 C27 C26 120.3(12)
C22 C27 H27 119.8
C26 C27 H27 119.8

loop_
_geom_bond_atom_site_label_1
_geom_bond_atom_site_label_2
_geom_bond_distance
Pt1 C1 2.037(10)
Pt1 C12 2.040(12)
Pt1 N1 2.136(8)
Pt1 P1 2.301(3)
P1 C16 1.814(13)
P1 C22 1.831(11)
P1 C13 1.849(14)
N1 C11 1.313(13)
N1 C7 1.357(12)
C1 C6 1.361(15)
C1 C2 1.420(14)
C2 C3 1.391(17)
C2 H2 0.9300
C3 C4 1.35(2)
C3 H3 0.9300
C4 C5 1.35(2)
C4 H4 0.9300
C5 C6 1.430(16)
C5 H5 0.9300
C6 C7 1.471(15)
C7 C8 1.440(15)
C8 C9 1.349(18)
C8 H8 0.9300
C9 C10 1.347(17)
C9 H9 0.9300
C10 C11 1.396(15)
C10 H10 0.9300
C11 H11 0.9300
C12 H12A 0.9600
C12 H12B 0.9600
C12 H12C 0.9600
C13 C14 1.467(16)
C13 H13A 0.9700
C13 H13B 0.9700
C14 C15 1.310(19)
C14 H14 0.9300
C15 H15A 0.9300
C15 H15B 0.9300
C16 C21 1.396(15)
C16 C17 1.425(15)
C17 C18 1.350(18)
C17 H17 0.9300
C18 C19 1.363(17)
C18 H18 0.9300
C19 C20 1.364(17)
C19 H19 0.9300
C20 C21 1.385(18)
C20 H20 0.9300
C21 H21 0.9300
C22 C27 1.349(17)
C22 C23 1.404(16)
C23 C24 1.419(15)
C23 H23 0.9300
C24 C25 1.346(17)
C24 H24 0.9300
C25 C26 1.321(16)
C25 H25 0.9300
C26 C27 1.389(15)
C26 H26 0.9300
C27 H27 0.9300

loop_
_geom_torsion_atom_site_label_1
_geom_torsion_atom_site_label_2
_geom_torsion_atom_site_label_3
_geom_torsion_atom_site_label_4
_geom_torsion
C6 C1 C2 C3 -2.6(14)
Pt1 C1 C2 C3 173.3(8)
C1 C2 C3 C4 1.0(16)
C2 C3 C4 C5 -0.8(19)
C3 C4 C5 C6 2.2(19)
C2 C1 C6 C5 4.0(14)
Pt1 C1 C6 C5 -172.4(8)
C2 C1 C6 C7 -177.2(8)
Pt1 C1 C6 C7 6.4(11)
C4 C5 C6 C1 -4.0(17)
C4 C5 C6 C7 177.3(10)
C11 N1 C7 C8 -1.5(13)
Pt1 N1 C7 C8 -178.1(7)
C11 N1 C7 C6 176.4(9)
Pt1 N1 C7 C6 -0.1(10)
C1 C6 C7 N1 -4.0(12)
C5 C6 C7 N1 174.8(9)
C1 C6 C7 C8 173.7(9)
C5 C6 C7 C8 -7.5(16)
N1 C7 C8 C9 -0.6(15)
C6 C7 C8 C9 -178.3(11)
C7 C8 C9 C10 0.5(18)
C8 C9 C10 C11 1.5(18)
C7 N1 C11 C10 3.7(15)
Pt1 N1 C11 C10 179.7(8)
C9 C10 C11 N1 -3.8(17)
C16 P1 C13 C14 -93.5(12)
C22 P1 C13 C14 159.8(12)
Pt1 P1 C13 C14 38.2(14)
P1 C13 C14 C15 125.4(15)
C22 P1 C16 C21 -32.2(10)
C13 P1 C16 C21 -137.8(9)
Pt1 P1 C16 C21 94.3(9)
C22 P1 C16 C17 153.8(9)
C13 P1 C16 C17 48.2(9)
Pt1 P1 C16 C17 -79.7(9)
C21 C16 C17 C18 -2.7(16)
P1 C16 C17 C18 171.9(9)
C16 C17 C18 C19 1.3(18)
C17 C18 C19 C20 0.1(19)
C18 C19 C20 C21 0(2)
C19 C20 C21 C16 -2(2)
C17 C16 C21 C20 2.9(16)
P1 C16 C21 C20 -171.6(10)
C16 P1 C22 C27 106.3(13)
C13 P1 C22 C27 -147.9(13)
Pt1 P1 C22 C27 -25.1(14)
C16 P1 C22 C23 -64.9(12)
C13 P1 C22 C23 40.9(13)
Pt1 P1 C22 C23 163.7(10)
C27 C22 C23 C24 10(2)
P1 C22 C23 C24 -178.6(11)
C22 C23 C24 C25 -5(2)
C23 C24 C25 C26 -4(2)
C24 C25 C26 C27 8(2)
C23 C22 C27 C26 -6(2)
P1 C22 C27 C26 -177.6(11)
C25 C26 C27 C22 -3(2)
